data_4105054
loop_
_publ_author_name
'Kimberly K. Larson'
'Richmond Sarpong'

_publ_section_title
;
 Total Synthesis of Alkaloid (\+-)-G. B. 13 Using a Rh(I)-Catalyzed Ketone
 Hydroarylation and Late-Stage Pyridine Reduction
;
_journal_name_full 'Journal of the American Chemical Society'
_journal_page_first 13244
_journal_page_last 13245
_journal_paper_doi 10.1021/ja9063487
_journal_volume 131
_journal_year 2009
_chemical_formula_moiety 'C20 H24 Br N O3 '
_chemical_formula_sum 'C20 H24 Br N O3'
_chemical_formula_weight 406.32
_space_group_IT_number 14
_symmetry_cell_setting monoclinic
_symmetry_Int_Tables_number 14
_symmetry_space_group_name_Hall '-P 2yn'
_symmetry_space_group_name_H-M 'P 1 21/n 1'
_audit_creation_date 'Wed Jun 18 12:31:48 2008'
_audit_creation_method 'by teXsan'
_cell_angle_alpha 90
_cell_angle_beta 91.430(2)
_cell_angle_gamma 90
_cell_formula_units_Z 4
_cell_length_a 10.083(1)
_cell_length_b 7.536(1)
_cell_length_c 24.344(3)
_cell_measurement_reflns_used 2469
_cell_measurement_temperature 146.2
_cell_measurement_theta_max 24.5
_cell_measurement_theta_min 2.0
_cell_volume 1849.2(4)
_computing_cell_refinement 'Bruker-AXS SAINT v6.40'
_computing_data_collection 'Bruker-AXS SMART v5.631'
_computing_data_reduction 'Bruker-AXS SAINT v6.40'
_computing_publication_material teXsan
_computing_structure_refinement teXsan
_computing_structure_solution SIR97
_diffrn_measured_fraction_theta_full 0.9942
_diffrn_measured_fraction_theta_max 0.9942
_diffrn_measurement_device_type 'Bruker APEX'
_diffrn_measurement_method \w-scans
_diffrn_radiation_type 'Mo K\a'
_diffrn_radiation_wavelength 0.7107
_diffrn_reflns_av_R_equivalents 0.023
_diffrn_reflns_limit_h_max 12
_diffrn_reflns_limit_h_min 0
_diffrn_reflns_limit_k_max 9
_diffrn_reflns_limit_k_min 0
_diffrn_reflns_limit_l_max 30
_diffrn_reflns_limit_l_min -30
_diffrn_reflns_number 10652
_diffrn_reflns_theta_full 26.39
_diffrn_reflns_theta_max 26.39
_diffrn_standards_decay_% 0
_diffrn_standards_interval_count 0
_diffrn_standards_interval_time 0
_diffrn_standards_number 0
_exptl_absorpt_coefficient_mu 2.248
_exptl_absorpt_correction_T_max 0.874
_exptl_absorpt_correction_T_min 0.699
_exptl_absorpt_correction_type empirical
_exptl_absorpt_process_details 'Blessing, 1995'
_exptl_crystal_colour colorless
_exptl_crystal_density_diffrn 1.459
_exptl_crystal_description blocklike
_exptl_crystal_F_000 840.00
_exptl_crystal_size_max 0.250
_exptl_crystal_size_mid 0.200
_exptl_crystal_size_min 0.060
_refine_diff_density_max 0.38
_refine_diff_density_min -0.18
_refine_ls_extinction_method none
_refine_ls_goodness_of_fit_ref 1.404
_refine_ls_hydrogen_treatment constr
_refine_ls_number_parameters 226
_refine_ls_number_reflns 2602
_refine_ls_R_factor_all 0.0537
_refine_ls_R_factor_gt 0.0308
_refine_ls_shift/su_max 0.0016
_refine_ls_structure_factor_coef F
_refine_ls_weighting_details 'w = 1/[\s^2^(Fo) + 0.00022|Fo|^2^]'
_refine_ls_weighting_scheme calc
_refine_ls_wR_factor_all 0.0414
_refine_ls_wR_factor_ref 0.0366
_reflns_number_gt 2602
_reflns_number_total 3768
_reflns_threshold_expression F^2^>3.0\s(F^2^)
_cod_data_source_file ja9063487_si_001.cif
_cod_data_source_block Kimberly_Larson_klvi-207d_
_cod_original_cell_volume 1849.1(4)
_cod_original_sg_symbol_H-M 'P 21/n '
_cod_original_formula_sum 'C20 H24 Br N O3 '
_cod_database_code 4105054

loop_
_symmetry_equiv_pos_as_xyz
x,y,z
1/2-x,1/2+y,1/2-z
-x,-y,-z
1/2+x,1/2-y,1/2+z

loop_
_atom_site_label
_atom_site_type_symbol
_atom_site_fract_x
_atom_site_fract_y
_atom_site_fract_z
_atom_site_U_iso_or_equiv
_atom_site_adp_type
_atom_site_occupancy
_atom_site_calc_flag
Br1 Br 0.44075(3) 0.00129(4) 0.82581(1) 0.03607(8) Uani 1.00 d
O1 O 0.4533(2) 0.6886(3) 1.06656(9) 0.0440(6) Uani 1.00 d
O2 O -0.0015(2) 0.2842(2) 0.92507(7) 0.0268(5) Uani 1.00 d
O3 O -0.1227(2) 0.1132(3) 0.75793(8) 0.0374(6) Uani 1.00 d
N1 N 0.0473(2) 0.1538(3) 0.82193(9) 0.0243(6) Uani 1.00 d
C1 C 0.1237(3) 0.5136(4) 0.8763(1) 0.0291(7) Uani 1.00 d
C2 C 0.2029(3) 0.6421(4) 0.8942(1) 0.0332(8) Uani 1.00 d
C3 C 0.2739(3) 0.5898(4) 0.9469(1) 0.0280(7) Uani 1.00 d
C4 C 0.2992(3) 0.7275(4) 0.9919(1) 0.0342(8) Uani 1.00 d
C5 C 0.3539(3) 0.6337(4) 1.0424(1) 0.0321(8) Uani 1.00 d
C6 C 0.2788(2) 0.4726(3) 1.0614(1) 0.0277(7) Uani 1.00 d
C7 C 0.3417(3) 0.3830(4) 1.1114(1) 0.0337(8) Uani 1.00 d
C8 C 0.2536(3) 0.2361(4) 1.1325(1) 0.0367(8) Uani 1.00 d
C9 C 0.2193(3) 0.1023(4) 1.0873(1) 0.0374(9) Uani 1.00 d
C10 C 0.1559(3) 0.1927(4) 1.0371(1) 0.0301(7) Uani 1.00 d
C11 C 0.2456(2) 0.3378(3) 1.0146(1) 0.0238(7) Uani 1.00 d
C12 C 0.1822(2) 0.4431(3) 0.9675(1) 0.0221(7) Uani 1.00 d
C13 C 0.1278(2) 0.3545(3) 0.9146(1) 0.0225(7) Uani 1.00 d
C14 C 0.2183(2) 0.2080(3) 0.8930(1) 0.0242(7) Uani 1.00 d
C15 C 0.1761(2) 0.1304(3) 0.83823(10) 0.0217(6) Uani 1.00 d
C16 C 0.2601(3) 0.0381(3) 0.8050(1) 0.0240(7) Uani 1.00 d
C17 C 0.2143(3) -0.0319(3) 0.7552(1) 0.0326(8) Uani 1.00 d
C18 C 0.0854(3) -0.0069(4) 0.7389(1) 0.0355(8) Uani 1.00 d
C19 C 0.0048(3) 0.0887(4) 0.7744(1) 0.0291(8) Uani 1.00 d
C20 C -0.2016(3) 0.2322(4) 0.7892(1) 0.0402(9) Uani 1.00 d
H1 H -0.0286 0.2415 0.8872 0.0570 Uiso 1.00 calc
H2 H 0.0707 0.5201 0.8436 0.0350 Uiso 1.00 calc
H3 H 0.2136 0.7528 0.8762 0.0398 Uiso 1.00 calc
H4 H 0.3563 0.5376 0.9379 0.0337 Uiso 1.00 calc
H5 H 0.3615 0.8127 0.9798 0.0410 Uiso 1.00 calc
H6 H 0.2184 0.7853 1.0003 0.0410 Uiso 1.00 calc
H7 H 0.1957 0.5161 1.0730 0.0333 Uiso 1.00 calc
H8 H 0.4247 0.3339 1.1017 0.0404 Uiso 1.00 calc
H9 H 0.3553 0.4687 1.1396 0.0404 Uiso 1.00 calc
H10 H 0.2986 0.1765 1.1618 0.0440 Uiso 1.00 calc
H11 H 0.1739 0.2868 1.1454 0.0440 Uiso 1.00 calc
H12 H 0.2981 0.0440 1.0766 0.0449 Uiso 1.00 calc
H13 H 0.1589 0.0174 1.1011 0.0449 Uiso 1.00 calc
H14 H 0.1400 0.1063 1.0093 0.0361 Uiso 1.00 calc
H15 H 0.0741 0.2443 1.0472 0.0361 Uiso 1.00 calc
H16 H 0.3255 0.2855 1.0025 0.0285 Uiso 1.00 calc
H17 H 0.1088 0.5028 0.9828 0.0265 Uiso 1.00 calc
H18 H 0.3047 0.2564 0.8896 0.0290 Uiso 1.00 calc
H19 H 0.2209 0.1147 0.9193 0.0290 Uiso 1.00 calc
H20 H 0.2726 -0.0968 0.7327 0.0391 Uiso 1.00 calc
H21 H 0.0516 -0.0525 0.7050 0.0426 Uiso 1.00 calc
H22 H -0.2141 0.1839 0.8248 0.0483 Uiso 1.00 calc
H23 H -0.1577 0.3433 0.7925 0.0483 Uiso 1.00 calc
H24 H -0.2854 0.2482 0.7712 0.0483 Uiso 1.00 calc

loop_
_atom_site_aniso_label
_atom_site_aniso_U_11
_atom_site_aniso_U_22
_atom_site_aniso_U_33
_atom_site_aniso_U_12
_atom_site_aniso_U_13
_atom_site_aniso_U_23
Br1 0.0272(1) 0.0388(2) 0.0424(2) 0.0080(1) 0.0048(1) -0.0058(2)
O1 0.032(1) 0.039(1) 0.060(1) -0.0050(10) -0.011(1) -0.013(1)
O2 0.0208(9) 0.035(1) 0.025(1) -0.0037(8) 0.0032(7) -0.0036(8)
O3 0.033(1) 0.048(1) 0.030(1) 0.0043(10) -0.0113(9) -0.0035(10)
N1 0.024(1) 0.025(1) 0.023(1) 0.0005(9) -0.0014(9) 0.0021(9)
C1 0.033(1) 0.029(1) 0.025(1) 0.009(1) 0.003(1) 0.003(1)
C2 0.042(2) 0.024(2) 0.034(2) 0.004(1) 0.009(1) 0.006(1)
C3 0.026(1) 0.024(1) 0.035(2) -0.002(1) 0.007(1) -0.001(1)
C4 0.031(1) 0.024(1) 0.048(2) -0.005(1) 0.004(1) -0.006(1)
C5 0.027(1) 0.028(2) 0.042(2) 0.003(1) 0.000(1) -0.014(1)
C6 0.023(1) 0.030(2) 0.030(1) 0.003(1) -0.004(1) -0.007(1)
C7 0.032(1) 0.039(2) 0.029(2) 0.006(1) -0.005(1) -0.008(1)
C8 0.035(2) 0.051(2) 0.024(2) 0.007(1) -0.003(1) 0.001(1)
C9 0.043(2) 0.039(2) 0.030(2) -0.005(1) -0.004(1) 0.007(1)
C10 0.032(1) 0.030(2) 0.028(2) -0.003(1) -0.003(1) -0.001(1)
C11 0.021(1) 0.025(1) 0.025(1) 0.002(1) 0.001(1) -0.003(1)
C12 0.021(1) 0.021(1) 0.025(1) 0.0010(10) 0.004(1) -0.004(1)
C13 0.018(1) 0.025(1) 0.024(1) 0.001(1) 0.003(1) -0.001(1)
C14 0.024(1) 0.027(1) 0.022(1) 0.001(1) -0.001(1) -0.001(1)
C15 0.024(1) 0.022(1) 0.019(1) 0.002(1) 0.002(1) 0.004(1)
C16 0.026(1) 0.020(1) 0.026(1) 0.002(1) 0.005(1) 0.003(1)
C17 0.045(2) 0.030(2) 0.024(1) 0.005(1) 0.006(1) -0.005(1)
C18 0.047(2) 0.037(2) 0.022(1) -0.000(2) -0.005(1) -0.006(1)
C19 0.033(1) 0.029(2) 0.024(2) -0.001(1) -0.003(1) 0.003(1)
C20 0.032(2) 0.054(2) 0.035(2) 0.008(1) -0.007(1) 0.005(1)

loop_
_atom_type_symbol
_atom_type_description
_atom_type_scat_dispersion_real
_atom_type_scat_dispersion_imag
_atom_type_scat_source
Br Br -0.290 2.459
;International Tables for Crystallography
(1992, Vol. C, Tables 4.2.6.8 and 6.1.1.1)
;
O O 0.011 0.006
;International Tables for Crystallography
(1992, Vol. C, Tables 4.2.6.8 and 6.1.1.1)
;
N N 0.006 0.003
;International Tables for Crystallography
(1992, Vol. C, Tables 4.2.6.8 and 6.1.1.1)
;
C C 0.003 0.002
;International Tables for Crystallography
(1992, Vol. C, Tables 4.2.6.8 and 6.1.1.1)
;
H H 0.000 0.000
;International Tables for Crystallography
(1992, Vol. C, Table 6.1.1.2)
;

loop_
_geom_angle_atom_site_label_1
_geom_angle_atom_site_label_2
_geom_angle_atom_site_label_3
_geom_angle
_geom_angle_publ_flag
C19 O3 C20 117.7(2) ?
C15 N1 C19 119.6(2) ?
C2 C1 C13 111.7(2) ?
C1 C2 C3 111.1(2) ?
C2 C3 C4 120.1(2) ?
C2 C3 C12 101.0(2) ?
C4 C3 C12 110.2(2) ?
C3 C4 C5 108.5(2) ?
O1 C5 C4 120.8(3) ?
O1 C5 C6 122.5(3) ?
C4 C5 C6 116.7(2) ?
C5 C6 C7 113.6(2) ?
C5 C6 C11 113.7(2) ?
C7 C6 C11 112.0(2) ?
C6 C7 C8 111.1(2) ?
C7 C8 C9 111.3(2) ?
C8 C9 C10 111.4(2) ?
C9 C10 C11 111.6(2) ?
C6 C11 C10 108.8(2) ?
C6 C11 C12 106.8(2) ?
C10 C11 C12 113.7(2) ?
C3 C12 C11 112.2(2) ?
C3 C12 C13 104.1(2) ?
C11 C12 C13 122.6(2) ?
O2 C13 C1 112.9(2) ?
O2 C13 C12 108.5(2) ?
O2 C13 C14 110.3(2) ?
C1 C13 C12 100.0(2) ?
C1 C13 C14 111.5(2) ?
C12 C13 C14 113.3(2) ?
C13 C14 C15 115.1(2) ?
N1 C15 C14 117.0(2) ?
N1 C15 C16 119.5(2) ?
C14 C15 C16 123.5(2) ?
BR1 C16 C15 121.2(2) ?
BR1 C16 C17 118.2(2) ?
C15 C16 C17 120.6(2) ?
C16 C17 C18 119.6(2) ?
C17 C18 C19 117.1(2) ?
O3 C19 N1 119.7(2) ?
O3 C19 C18 116.7(2) ?
N1 C19 C18 123.5(2) ?
C13 O2 H1 100.439 no
C2 C1 H2 124.155 no
C13 C1 H2 124.153 no
C1 C2 H3 124.469 no
C3 C2 H3 124.467 no
C2 C3 H4 108.312 no
C4 C3 H4 108.312 no
C12 C3 H4 108.311 no
C3 C4 H5 109.712 no
C3 C4 H6 109.714 no
C5 C4 H5 109.710 no
C5 C4 H6 109.711 no
H5 C4 H6 109.460 no
C5 C6 H7 105.533 no
C7 C6 H7 105.533 no
C11 C6 H7 105.533 no
C6 C7 H8 109.072 no
C6 C7 H9 109.073 no
C8 C7 H8 109.076 no
C8 C7 H9 109.074 no
H8 C7 H9 109.460 no
C7 C8 H10 109.021 no
C7 C8 H11 109.023 no
C9 C8 H10 109.019 no
C9 C8 H11 109.018 no
H10 C8 H11 109.463 no
C8 C9 H12 108.986 no
C8 C9 H13 108.988 no
C10 C9 H12 108.990 no
C10 C9 H13 108.992 no
H12 C9 H13 109.461 no
C9 C10 H14 108.949 no
C9 C10 H15 108.949 no
C11 C10 H14 108.948 no
C11 C10 H15 108.947 no
H14 C10 H15 109.459 no
C6 C11 H16 109.119 no
C10 C11 H16 109.119 no
C12 C11 H16 109.120 no
C3 C12 H17 105.576 no
C11 C12 H17 105.577 no
C13 C12 H17 105.575 no
C13 C14 H18 108.042 no
C13 C14 H19 108.040 no
C15 C14 H18 108.044 no
C15 C14 H19 108.041 no
H18 C14 H19 109.460 no
C16 C17 H20 120.175 no
C18 C17 H20 120.177 no
C17 C18 H21 121.447 no
C19 C18 H21 121.449 no
O3 C20 H22 109.471 no
O3 C20 H23 109.473 no
O3 C20 H24 109.472 no
H22 C20 H23 109.471 no
H22 C20 H24 109.469 no
H23 C20 H24 109.471 no

loop_
_geom_bond_atom_site_label_1
_geom_bond_atom_site_label_2
_geom_bond_distance
_geom_bond_publ_flag
BR1 C16 1.899(3) yes
O1 C5 1.221(3) yes
O2 C13 1.436(3) yes
O3 C19 1.350(3) yes
O3 C20 1.431(4) yes
N1 C15 1.360(3) yes
N1 C19 1.318(3) yes
C1 C2 1.322(4) yes
C1 C13 1.518(4) yes
C2 C3 1.504(4) yes
C3 C4 1.526(4) yes
C3 C12 1.534(4) yes
C4 C5 1.510(4) yes
C5 C6 1.509(4) yes
C6 C7 1.518(4) yes
C6 C11 1.557(4) yes
C7 C8 1.517(4) yes
C8 C9 1.526(4) yes
C9 C10 1.524(4) yes
C10 C11 1.530(4) yes
C11 C12 1.521(4) yes
C12 C13 1.540(3) yes
C13 C14 1.533(3) yes
C14 C15 1.508(3) yes
C15 C16 1.375(3) yes
C16 C17 1.390(4) yes
C17 C18 1.363(4) yes
C18 C19 1.400(4) yes
O2 H1 1.007 no
C1 H2 0.950 no
C2 H3 0.950 no
C3 H4 0.950 no
C4 H5 0.950 no
C4 H6 0.950 no
C6 H7 0.950 no
C7 H8 0.950 no
C7 H9 0.950 no
C8 H10 0.950 no
C8 H11 0.950 no
C9 H12 0.950 no
C9 H13 0.950 no
C10 H14 0.950 no
C10 H15 0.950 no
C11 H16 0.950 no
C12 H17 0.950 no
C14 H18 0.950 no
C14 H19 0.950 no
C17 H20 0.950 no
C18 H21 0.950 no
C20 H22 0.950 no
C20 H23 0.950 no
C20 H24 0.950 no

loop_
_geom_contact_atom_site_label_1
_geom_contact_atom_site_label_2
_geom_contact_distance
_geom_contact_site_symmetry_2
O1 C3 3.482(3) 3_667
O1 C14 3.519(3) 3_667
O2 C6 3.366(3) 3_567
O3 C8 3.462(3) 4_454
O3 C20 3.549(3) 2_446
O3 C7 3.576(3) 4_454
C16 C17 3.569(3) 2_556

loop_
_geom_torsion_atom_site_label_1
_geom_torsion_atom_site_label_2
_geom_torsion_atom_site_label_3
_geom_torsion_atom_site_label_4
_geom_torsion
_geom_torsion_site_symmetry_1
_geom_torsion_site_symmetry_2
_geom_torsion_site_symmetry_3
_geom_torsion_site_symmetry_4
_geom_torsion_publ_flag
BR1 C16 C15 N1 -179.9(2) 1_555 1_555 1_555 1_555 yes
BR1 C16 C15 C14 -0.3(3) 1_555 1_555 1_555 1_555 yes
BR1 C16 C17 C18 -179.6(2) 1_555 1_555 1_555 1_555 yes
O1 C5 C4 C3 131.0(3) 1_555 1_555 1_555 1_555 yes
O1 C5 C6 C7 -2.4(4) 1_555 1_555 1_555 1_555 yes
O1 C5 C6 C11 -132.0(3) 1_555 1_555 1_555 1_555 yes
O2 C13 C1 C2 135.6(2) 1_555 1_555 1_555 1_555 yes
O2 C13 C12 C3 -150.9(2) 1_555 1_555 1_555 1_555 yes
O2 C13 C12 C11 80.6(3) 1_555 1_555 1_555 1_555 yes
O2 C13 C14 C15 64.1(3) 1_555 1_555 1_555 1_555 yes
O3 C19 N1 C15 -179.4(2) 1_555 1_555 1_555 1_555 yes
O3 C19 C18 C17 179.9(2) 1_555 1_555 1_555 1_555 yes
N1 C15 C14 C13 -19.8(3) 1_555 1_555 1_555 1_555 yes
N1 C15 C16 C17 -0.3(4) 1_555 1_555 1_555 1_555 yes
N1 C19 O3 C20 9.2(4) 1_555 1_555 1_555 1_555 yes
N1 C19 C18 C17 -0.2(4) 1_555 1_555 1_555 1_555 yes
C1 C2 C3 C4 -142.8(3) 1_555 1_555 1_555 1_555 yes
C1 C2 C3 C12 -21.5(3) 1_555 1_555 1_555 1_555 yes
C1 C13 C12 C3 -32.5(2) 1_555 1_555 1_555 1_555 yes
C1 C13 C12 C11 -161.0(2) 1_555 1_555 1_555 1_555 yes
C1 C13 C14 C15 -62.1(3) 1_555 1_555 1_555 1_555 yes
C2 C1 C13 C12 20.5(3) 1_555 1_555 1_555 1_555 yes
C2 C1 C13 C14 -99.6(3) 1_555 1_555 1_555 1_555 yes
C2 C3 C4 C5 172.2(2) 1_555 1_555 1_555 1_555 yes
C2 C3 C12 C11 167.7(2) 1_555 1_555 1_555 1_555 yes
C2 C3 C12 C13 33.1(2) 1_555 1_555 1_555 1_555 yes
C3 C2 C1 C13 0.6(3) 1_555 1_555 1_555 1_555 yes
C3 C4 C5 C6 -49.9(3) 1_555 1_555 1_555 1_555 yes
C3 C12 C11 C6 58.7(3) 1_555 1_555 1_555 1_555 yes
C3 C12 C11 C10 178.8(2) 1_555 1_555 1_555 1_555 yes
C3 C12 C13 C14 86.2(2) 1_555 1_555 1_555 1_555 yes
C4 C3 C12 C11 -64.3(3) 1_555 1_555 1_555 1_555 yes
C4 C3 C12 C13 161.1(2) 1_555 1_555 1_555 1_555 yes
C4 C5 C6 C7 178.5(2) 1_555 1_555 1_555 1_555 yes
C4 C5 C6 C11 48.9(3) 1_555 1_555 1_555 1_555 yes
C5 C4 C3 C12 55.6(3) 1_555 1_555 1_555 1_555 yes
C5 C6 C7 C8 173.3(2) 1_555 1_555 1_555 1_555 yes
C5 C6 C11 C10 -173.3(2) 1_555 1_555 1_555 1_555 yes
C5 C6 C11 C12 -50.1(3) 1_555 1_555 1_555 1_555 yes
C6 C7 C8 C9 55.1(3) 1_555 1_555 1_555 1_555 yes
C6 C11 C10 C9 -56.1(3) 1_555 1_555 1_555 1_555 yes
C6 C11 C12 C13 -176.4(2) 1_555 1_555 1_555 1_555 yes
C7 C6 C11 C10 56.2(3) 1_555 1_555 1_555 1_555 yes
C7 C6 C11 C12 179.4(2) 1_555 1_555 1_555 1_555 yes
C7 C8 C9 C10 -55.4(3) 1_555 1_555 1_555 1_555 yes
C8 C7 C6 C11 -56.2(3) 1_555 1_555 1_555 1_555 yes
C8 C9 C10 C11 56.9(3) 1_555 1_555 1_555 1_555 yes
C9 C10 C11 C12 -175.0(2) 1_555 1_555 1_555 1_555 yes
C10 C11 C12 C13 -56.3(3) 1_555 1_555 1_555 1_555 yes
C11 C12 C13 C14 -42.2(3) 1_555 1_555 1_555 1_555 yes
C12 C13 C14 C15 -174.0(2) 1_555 1_555 1_555 1_555 yes
C13 C14 C15 C16 160.6(2) 1_555 1_555 1_555 1_555 yes
C14 C15 N1 C19 -180.0(2) 1_555 1_555 1_555 1_555 yes
C14 C15 C16 C17 179.3(2) 1_555 1_555 1_555 1_555 yes
C15 N1 C19 C18 0.6(4) 1_555 1_555 1_555 1_555 yes
C15 C16 C17 C18 0.8(4) 1_555 1_555 1_555 1_555 yes
C16 C15 N1 C19 -0.3(4) 1_555 1_555 1_555 1_555 yes
C16 C17 C18 C19 -0.5(4) 1_555 1_555 1_555 1_555 yes
C18 C19 O3 C20 -170.9(2) 1_555 1_555 1_555 1_555 yes
